data_1556347
loop_
_publ_author_name
'Zheng, Min'
'Liu, Yan'
'Wang, Cheng'
'Liu, Shubin'
'Lin, Wenbin'

_publ_section_title
;
 Cavity-induced enantioselectivity reversal in a chiral metal--organic
 framework Br\/onsted acid catalyst
;
_journal_issue 8
_journal_name_full 'Chemical Science'
_journal_page_first 2623
_journal_paper_doi 10.1039/c2sc20379k
_journal_volume 3
_journal_year 2012
_chemical_formula_sum 'C144 Cu6 O42 P3'
_chemical_formula_weight 2875.59
_space_group_IT_number 21
_space_group_name_Hall 'C 2 2'
_space_group_name_H-M_alt 'C 2 2 2'
_symmetry_cell_setting orthorhombic
_symmetry_space_group_name_H-M 'C 2 2 2'
_atom_sites_solution_hydrogens none
_atom_sites_solution_primary direct
_atom_sites_solution_secondary difmap
_audit_creation_method SHELXL-97
_cell_angle_alpha 90.00
_cell_angle_beta 90.00
_cell_angle_gamma 90.00
_cell_formula_units_Z 2
_cell_length_a 17.5328(3)
_cell_length_b 30.3514(5)
_cell_length_c 49.1818(8)
_cell_measurement_temperature 298(2)
_cell_volume 26171.9(8)
_computing_structure_refinement 'SHELXL-97 (Sheldrick, 1997)'
_computing_structure_solution 'SHELXS-97 (Sheldrick, 1990)'
_diffrn_ambient_temperature 298(2)
_diffrn_measured_fraction_theta_full 0.979
_diffrn_measured_fraction_theta_max 0.979
_diffrn_radiation_monochromator graphite
_diffrn_radiation_source 'fine-focus sealed tube'
_diffrn_radiation_type CuK\a
_diffrn_radiation_wavelength 1.54178
_diffrn_reflns_av_R_equivalents 0.0250
_diffrn_reflns_av_sigmaI/netI 0.0508
_diffrn_reflns_limit_h_max 8
_diffrn_reflns_limit_h_min -13
_diffrn_reflns_limit_k_max 22
_diffrn_reflns_limit_k_min -21
_diffrn_reflns_limit_l_max 37
_diffrn_reflns_limit_l_min -36
_diffrn_reflns_number 13967
_diffrn_reflns_theta_full 36.30
_diffrn_reflns_theta_max 36.30
_diffrn_reflns_theta_min 0.90
_exptl_absorpt_coefficient_mu 0.536
_exptl_absorpt_correction_T_max 0.9003
_exptl_absorpt_correction_T_min 0.8141
_exptl_absorpt_correction_type numerical
_exptl_absorpt_process_details SADABS
_exptl_crystal_colour green
_exptl_crystal_density_diffrn 0.365
_exptl_crystal_density_method 'not measured'
_exptl_crystal_description block
_exptl_crystal_F_000 2838
_exptl_crystal_size_max 0.40
_exptl_crystal_size_mid 0.20
_exptl_crystal_size_min 0.20
_refine_diff_density_max 0.144
_refine_diff_density_min -0.151
_refine_diff_density_rms 0.023
_refine_ls_abs_structure_details 'Flack H D (1983), Acta Cryst. A39, 876-881'
_refine_ls_abs_structure_Flack 0.13(6)
_refine_ls_extinction_method none
_refine_ls_goodness_of_fit_ref 1.083
_refine_ls_hydrogen_treatment none
_refine_ls_matrix_type full
_refine_ls_number_parameters 173
_refine_ls_number_reflns 6084
_refine_ls_number_restraints 85
_refine_ls_restrained_S_all 1.084
_refine_ls_R_factor_all 0.0895
_refine_ls_R_factor_gt 0.0650
_refine_ls_shift/su_max 0.000
_refine_ls_shift/su_mean 0.000
_refine_ls_structure_factor_coef Fsqd
_refine_ls_weighting_details 'calc w=1/[\s^2^(Fo^2^)+(0.1000P)^2^+0.5000P] where P=(Fo^2^+2Fc^2^)/3'
_refine_ls_weighting_scheme calc
_refine_ls_wR_factor_gt 0.1796
_refine_ls_wR_factor_ref 0.1907
_reflns_number_gt 3809
_reflns_number_total 6084
_reflns_threshold_expression >2sigma(I)
_cod_data_source_file c2sc20379k.txt
_cod_data_source_block CMOF1
_cod_depositor_comments
;
The following automatic conversions were performed:

data item '_symmetry_cell_setting' value 'Orthorhombic' was changed
to 'orthorhombic' in accordance with the
/home/saulius/struct/COD-crude-data/automatic-downloads/DataCite-retrospective/RSC/depositions/lib/dictionaries/cif_core.dic
dictionary named 'cif_core.dic' version 2.4.2 last updated on
2011-04-26.

Automatic conversion script
Id: cif_fix_values 6909 2019-04-08 15:41:33Z antanas 
;
_cod_original_sg_symbol_H-M C222
_cod_database_code 1556347

loop_
_symmetry_equiv_pos_as_xyz
'x, y, z'
'-x, -y, z'
'-x, y, -z'
'x, -y, -z'
'x+1/2, y+1/2, z'
'-x+1/2, -y+1/2, z'
'-x+1/2, y+1/2, -z'
'x+1/2, -y+1/2, -z'

loop_
_atom_site_label
_atom_site_type_symbol
_atom_site_fract_x
_atom_site_fract_y
_atom_site_fract_z
_atom_site_U_iso_or_equiv
_atom_site_adp_type
_atom_site_occupancy
_atom_site_symmetry_multiplicity
_atom_site_calc_flag
_atom_site_refinement_flags
_atom_site_disorder_assembly
_atom_site_disorder_group
C2 C -0.8379(7) -0.1723(3) -0.39006(11) 0.221(5) Uiso 1 1 d GU . .
C3 C -0.9075(7) -0.1839(2) -0.4016(2) 0.203(4) Uiso 1 1 d GU . .
C7 C -0.9362(4) -0.1599(4) -0.4234(2) 0.245(5) Uiso 1 1 d GU . .
C9 C -0.8953(8) -0.1244(3) -0.43369(12) 0.251(5) Uiso 1 1 d GU . .
C23 C -0.8257(7) -0.1128(2) -0.4222(2) 0.264(5) Uiso 1 1 d GU . .
C8 C -0.7970(4) -0.1368(4) -0.4004(2) 0.261(6) Uiso 1 1 d GU . .
Cu1 Cu -0.81498(9) -0.27190(5) -0.33335(3) 0.1856(7) Uani 1 1 d . . .
C39 C -0.6545(3) -0.0047(5) -0.05849(11) 0.195(4) Uiso 1 1 d GU A .
C40 C -0.6761(5) -0.0459(3) -0.06817(19) 0.195(4) Uiso 1 1 d GU . .
C31 C -0.7316(6) -0.0492(3) -0.08827(19) 0.256(5) Uiso 1 1 d GU A .
C30 C -0.7653(3) -0.0114(5) -0.09869(11) 0.224(5) Uiso 1 1 d GU . .
C41 C -0.7437(6) 0.0298(3) -0.0890(2) 0.259(5) Uiso 1 1 d GU A .
C29 C -0.6882(6) 0.0332(3) -0.0689(2) 0.266(5) Uiso 1 1 d GU . .
Cu2 Cu -0.5000 -0.04372(7) 0.0000 0.1828(9) Uani 1 2 d S . .
C18 C -0.8220(8) -0.1673(3) -0.27506(11) 0.200(4) Uiso 1 1 d GU A .
C5 C -0.7709(4) -0.1365(4) -0.2648(2) 0.217(5) Uiso 1 1 d GU . .
C19 C -0.7934(7) -0.1079(2) -0.2443(2) 0.239(5) Uiso 1 1 d GU A .
C25 C -0.8671(8) -0.1102(3) -0.23391(12) 0.228(5) Uiso 1 1 d GU . .
C20 C -0.9182(4) -0.1410(4) -0.2441(2) 0.263(6) Uiso 1 1 d GU A .
C24 C -0.8957(6) -0.1696(2) -0.2647(2) 0.221(5) Uiso 1 1 d GU . .
P3 P -1.0000 0.0000 -0.4082(4) 0.344(7) Uiso 0.50 2 d SPU . .
O18 O -0.9362(13) -0.0200(7) -0.4356(5) 0.360(10) Uiso 0.50 1 d PU . .
O19 O -1.0664(12) -0.0327(7) -0.3979(4) 0.354(10) Uiso 0.50 1 d PU . .
C27A C -0.9824(8) -0.1182(3) -0.4762(3) 0.119(6) Uiso 0.50 1 d PGU . .
C10A C -0.9502(8) -0.0950(6) -0.4547(3) 0.275(14) Uiso 0.50 1 d PGU . .
C42A C -0.9538(8) -0.0492(6) -0.4543(3) 0.260(13) Uiso 0.50 1 d PGU . .
C43A C -0.9897(8) -0.0267(3) -0.4753(3) 0.143(6) Uiso 0.50 1 d PGU . .
C44A C -1.0219(6) -0.0500(2) -0.4968(3) 0.208(8) Uiso 0.50 1 d PGU . .
C44B C -1.0183(6) -0.0957(2) -0.4972(3) 0.210(7) Uiso 0.50 1 d PGU . .
C43B C -1.0505(8) -0.1190(4) -0.5187(3) 0.291(16) Uiso 0.50 1 d PGU . .
C42B C -1.0863(7) -0.0965(7) -0.5397(3) 0.189(10) Uiso 0.50 1 d PGU . .
C10B C -1.0900(7) -0.0508(7) -0.5393(3) 0.184(8) Uiso 0.50 1 d PGU . .
C27B C -1.0577(7) -0.0275(4) -0.5178(3) 0.246(12) Uiso 0.50 1 d PGU . .
C1 C -0.7947(7) -0.2043(3) -0.36490(19) 0.158(4) Uiso 1 1 d U . .
C4 C -0.7964(7) -0.2018(3) -0.2990(2) 0.161(4) Uiso 1 1 d U . .
C6 C -0.5950(5) -0.0002(5) -0.03293(16) 0.155(3) Uiso 1 1 d U . .
O3 O -0.5712(3) -0.0383(2) -0.02885(12) 0.151(2) Uiso 1 1 d U A .
O8 O -0.8442(4) -0.2270(2) -0.30495(12) 0.163(2) Uiso 1 1 d U A .
O6 O -0.8461(3) -0.2351(2) -0.36169(11) 0.150(2) Uiso 1 1 d U . .
O7 O -0.7668(4) -0.3073(2) -0.36031(13) 0.150(2) Uiso 1 1 d . . .
O9 O -0.7755(4) -0.30833(19) -0.30468(12) 0.156(2) Uiso 1 1 d . . .
O11 O -0.5810(3) 0.0378(2) -0.02822(12) 0.154(2) Uiso 1 1 d U . .
O12 O -0.5000 -0.1130(2) 0.0000 0.161(3) Uiso 1 2 d S . .
O17 O -0.9237(3) -0.30712(16) -0.33268(12) 0.167(2) Uiso 1 1 d . . .
C51A C -0.7935(4) -0.0320(3) -0.14857(19) 0.163(6) Uiso 0.549(3) 1 d PGU A 1
C52A C -0.8092(6) -0.0042(4) -0.12686(17) 0.183(6) Uiso 0.549(3) 1 d PGU A 1
C53A C -0.8754(7) 0.0211(3) -0.12689(16) 0.181(7) Uiso 0.549(3) 1 d PGU A 1
C54A C -0.9258(5) 0.0184(3) -0.14864(18) 0.151(6) Uiso 0.549(3) 1 d PGU A 1
C55A C -0.9101(3) -0.0095(2) -0.17035(14) 0.131(5) Uiso 0.549(3) 1 d PGU A 1
C56A C -0.8439(3) -0.0347(2) -0.17032(15) 0.162(6) Uiso 0.549(3) 1 d PGU A 1
C57A C -0.8282(5) -0.0626(3) -0.19203(19) 0.145(6) Uiso 0.549(3) 1 d PGU A 1
C58A C -0.8786(7) -0.0652(3) -0.21377(16) 0.135(6) Uiso 0.549(3) 1 d PGU A 1
C59A C -0.9448(6) -0.0400(3) -0.21381(15) 0.153(6) Uiso 0.549(3) 1 d PGU A 1
C60A C -0.9605(4) -0.0121(3) -0.19210(17) 0.142(6) Uiso 0.549(3) 1 d PGU . 1
P1A P -1.0000 0.0000 -0.25549(19) 0.197(3) Uiso 0.549(3) 2 d SPU . 1
O13A O -0.9978(7) -0.0417(4) -0.2341(2) 0.212(4) Uiso 0.549(3) 1 d PU A 1
O14A O -0.9312(9) 0.0100(5) -0.2680(3) 0.256(6) Uiso 0.549(3) 1 d PU A 1
C51B C -0.8246(5) -0.0569(3) -0.1412(2) 0.137(7) Uiso 0.451(3) 1 d PGU A 2
C52B C -0.8470(7) -0.0308(3) -0.11937(18) 0.145(7) Uiso 0.451(3) 1 d PGU A 2
C53B C -0.9184(7) -0.0109(3) -0.11941(17) 0.135(6) Uiso 0.451(3) 1 d PGU A 2
C54B C -0.9675(6) -0.0172(3) -0.14126(19) 0.113(6) Uiso 0.451(3) 1 d PGU . 2
C55B C -0.9452(4) -0.0433(2) -0.16306(16) 0.115(5) Uiso 0.451(3) 1 d PGU A 2
C56B C -0.8738(4) -0.0632(2) -0.16302(17) 0.133(6) Uiso 0.451(3) 1 d PGU A 2
C57B C -0.8514(6) -0.0893(3) -0.1848(2) 0.144(7) Uiso 0.451(3) 1 d PGU A 2
C58B C -0.9005(8) -0.0955(3) -0.20667(19) 0.117(6) Uiso 0.451(3) 1 d PGU A 2
C59B C -0.9720(7) -0.0757(4) -0.20671(18) 0.148(7) Uiso 0.451(3) 1 d PGU A 2
C60B C -0.9943(5) -0.0496(3) -0.1849(2) 0.160(7) Uiso 0.451(3) 1 d PGU A 2
P2B P -1.0000 0.0000 -0.0777(2) 0.174(4) Uiso 0.451(3) 2 d SPU . 2
O13B O -0.9798(7) -0.0405(4) -0.0649(2) 0.177(5) Uiso 0.451(3) 1 d PU A 2
O14B O -0.9381(7) 0.0188(3) -0.0962(2) 0.153(5) Uiso 0.451(3) 1 d PU A 2

loop_
_atom_site_aniso_label
_atom_site_aniso_U_11
_atom_site_aniso_U_22
_atom_site_aniso_U_33
_atom_site_aniso_U_23
_atom_site_aniso_U_13
_atom_site_aniso_U_12
Cu1 0.2274(15) 0.2348(15) 0.0947(10) 0.0323(12) -0.0187(12) 0.0136(11)
Cu2 0.218(2) 0.240(2) 0.0911(14) 0.000 -0.0299(18) 0.000

loop_
_atom_type_symbol
_atom_type_description
_atom_type_scat_dispersion_real
_atom_type_scat_dispersion_imag
_atom_type_scat_source
C C 0.0181 0.0091 'International Tables Vol C Tables 4.2.6.8 and 6.1.1.4'
O O 0.0492 0.0322 'International Tables Vol C Tables 4.2.6.8 and 6.1.1.4'
Cu Cu -1.9646 0.5888 'International Tables Vol C Tables 4.2.6.8 and 6.1.1.4'
P P 0.2955 0.4335 'International Tables Vol C Tables 4.2.6.8 and 6.1.1.4'

loop_
_geom_angle_atom_site_label_1
_geom_angle_atom_site_label_2
_geom_angle_atom_site_label_3
_geom_angle
_geom_angle_site_symmetry_1
_geom_angle_site_symmetry_3
C3 C2 C8 120.0 . .
C2 C3 C7 120.0 . .
C9 C7 C3 120.0 . .
C7 C9 C23 120.0 . .
C7 C9 C10A 110.0(12) . .
C23 C9 C10A 128.5(12) . .
C8 C23 C9 120.0 . .
C23 C8 C2 120.0 . .
O6 Cu1 O7 87.0(3) . .
O6 Cu1 O9 175.8(3) . .
O7 Cu1 O9 91.5(2) . .
O6 Cu1 O8 92.2(2) . .
O7 Cu1 O8 167.3(3) . .
O9 Cu1 O8 88.4(2) . .
O6 Cu1 O17 92.8(3) . .
O7 Cu1 O17 97.0(3) . .
O9 Cu1 O17 91.2(3) . .
O8 Cu1 O17 95.7(3) . .
O6 Cu1 Cu1 87.2(2) . 6_345
O7 Cu1 Cu1 84.3(2) . 6_345
O9 Cu1 Cu1 88.8(2) . 6_345
O8 Cu1 Cu1 83.0(2) . 6_345
O17 Cu1 Cu1 178.69(18) . 6_345
C40 C39 C29 120.0 . .
C40 C39 C6 120.8(12) . .
C29 C39 C6 119.0(12) . .
C31 C40 C39 120.0 . .
C40 C31 C30 120.0 . .
C41 C30 C31 120.0 . .
C41 C30 C52A 107.8(11) . .
C31 C30 C52A 129.6(11) . .
C41 C30 C52B 133.2(10) . .
C31 C30 C52B 105.6(10) . .
C52A C30 C52B 36.5(4) . .
C29 C41 C30 120.0 . .
C41 C29 C39 120.0 . .
O3 Cu2 O3 170.0(4) 3_455 .
O3 Cu2 O11 86.5(2) 3_455 4
O3 Cu2 O11 92.6(2) . 4
O3 Cu2 O11 92.6(2) 3_455 2_455
O3 Cu2 O11 86.5(2) . 2_455
O11 Cu2 O11 169.7(4) 4 2_455
O3 Cu2 O12 95.0(2) 3_455 .
O3 Cu2 O12 95.0(2) . .
O11 Cu2 O12 95.2(2) 4 .
O11 Cu2 O12 95.2(2) 2_455 .
O3 Cu2 Cu2 85.0(2) 3_455 2_455
O3 Cu2 Cu2 85.0(2) . 2_455
O11 Cu2 Cu2 84.8(2) 4 2_455
O11 Cu2 Cu2 84.8(2) 2_455 2_455
O12 Cu2 Cu2 180.0 . 2_455
C5 C18 C24 120.0 . .
C5 C18 C4 120.9(12) . .
C24 C18 C4 119.1(12) . .
C18 C5 C19 120.0 . .
C25 C19 C5 120.0 . .
C19 C25 C20 120.0 . .
C19 C25 C58B 131.6(12) . .
C20 C25 C58B 105.4(12) . .
C19 C25 C58A 106.6(11) . .
C20 C25 C58A 132.4(11) . .
C58B C25 C58A 37.8(4) . .
C24 C20 C25 120.0 . .
C20 C24 C18 120.0 . .
O19 P3 O19 143(2) . 2_355
O19 P3 O18 117.6(11) . .
O19 P3 O18 89.7(10) 2_355 .
O19 P3 O18 89.7(10) . 2_355
O19 P3 O18 117.6(11) 2_355 2_355
O18 P3 O18 86.8(16) . 2_355
C42A O18 P3 126.0(18) . .
C43B C27A C10A 87(3) 3_354 .
C43B C27A C44B 98(3) 3_354 .
C10A C27A C44B 120.0 . .
C43B C27A C44B 70(2) 3_354 3_354
C10A C27A C44B 115.8(6) . 3_354
C44B C27A C44B 27.9(8) . 3_354
C42B C10A C43B 67.4(19) 3_354 3_354
C42B C10A C27A 92(2) 3_354 .
C43B C10A C27A 24.9(11) 3_354 .
C42B C10A C42A 96.62(17) 3_354 .
C43B C10A C42A 119.9(6) 3_354 .
C27A C10A C42A 120.0 . .
C42B C10A C9 71.3(19) 3_354 .
C43B C10A C9 106.0(9) 3_354 .
C27A C10A C9 115.6(11) . .
C42A C10A C9 123.5(11) . .
C10B C42A C10A 83.99(11) 3_354 .
C10B C42A C43A 99.3(18) 3_354 .
C10A C42A C43A 120.0 . .
C10B C42A O18 95(2) 3_354 .
C10A C42A O18 132.4(16) . .
C43A C42A O18 107.2(16) . .
C10B C42A C42B 58.7(8) 3_354 3_354
C10A C42A C42B 25.3(9) . 3_354
C43A C42A C42B 119.6(10) . 3_354
O18 C42A C42B 128.4(18) . 3_354
C10B C42A C27B 64.1(15) 3_354 3_354
C10A C42A C27B 114.2(5) . 3_354
C43A C42A C27B 35.3(10) . 3_354
O18 C42A C27B 107.7(11) . 3_354
C42B C42A C27B 99.2(13) 3_354 3_354
C27B C43A C44A 94.5(19) 3_354 .
C27B C43A C42A 81(2) 3_354 .
C44A C43A C42A 120.0 . .
C27B C43A C44A 62.4(16) 3_354 3_354
C44A C43A C44A 32.1(7) . 3_354
C42A C43A C44A 112.0(7) . 3_354
C27B C43A C43A 103.2(14) 3_354 2_355
C44A C43A C43A 114.0(9) . 2_355
C42A C43A C43A 125.3(6) . 2_355
C44A C43A C43A 118.1(5) 3_354 2_355
C27B C43A C10B 53.0(16) 3_354 3_354
C44A C43A C10B 115.4(6) . 3_354
C42A C43A C10B 28.3(9) . 3_354
C44A C43A C10B 94.0(8) 3_354 3_354
C43A C43A C10B 126.0(16) 2_355 3_354
C44A C44A C43A 85.0(17) 3_354 .
C44A C44A C44B 87.3 3_354 .
C43A C44A C44B 120.0 . .
C44A C44A C27B 97.7(18) 3_354 .
C43A C44A C27B 120.0 . .
C44B C44A C27B 120.0 . .
C44A C44A C43A 62.9(14) 3_354 3_354
C43A C44A C43A 112.7(9) . 3_354
C44B C44A C43A 115.8(5) . 3_354
C27B C44A C43A 34.9(10) . 3_354
C44A C44A C44B 61.2(6) 3_354 3_354
C43A C44A C44B 114.0(10) . 3_354
C44B C44A C44B 26.1(6) . 3_354
C27B C44A C44B 119.5(10) . 3_354
C43A C44A C44B 100.1(10) 3_354 3_354
C44A C44A C27B 53.6(14) 3_354 3_354
C43A C44A C27B 31.5(9) . 3_354
C44B C44A C27B 111.5(4) . 3_354
C27B C44A C27B 119.1(7) . 3_354
C43A C44A C27B 94.8(9) 3_354 3_354
C44B C44A C27B 93.7(10) 3_354 3_354
C44B C44B C43B 94(2) 3_354 .
C44B C44B C44A 92.7 3_354 .
C43B C44B C44A 120.0 . .
C44B C44B C27A 83(2) 3_354 .
C43B C44B C27A 120.0 . .
C44A C44B C27A 120.0 . .
C44B C44B C27A 69.1(19) 3_354 3_354
C43B C44B C27A 25.2(10) . 3_354
C44A C44B C27A 118.3(11) . 3_354
C27A C44B C27A 115.5(12) . 3_354
C44B C44B C44A 61.2(5) 3_354 3_354
C43B C44B C44A 119.0(10) . 3_354
C44A C44B C44A 31.5(5) . 3_354
C27A C44B C44A 111.6(10) . 3_354
C27A C44B C44A 103.6(12) 3_354 3_354
C27A C43B C10A 68(3) 3_354 3_354
C27A C43B C44B 85(2) 3_354 .
C10A C43B C44B 114.4(7) 3_354 .
C27A C43B C42B 95(3) 3_354 .
C10A C43B C42B 27.7(10) 3_354 .
C44B C43B C42B 120.0 . .
C10A C42B C10B 88.84(15) 3_354 .
C10A C42B C43B 85(2) 3_354 .
C10B C42B C43B 120.0 . .
C10A C42B C42A 58.1(7) 3_354 3_354
C10B C42B C42A 30.7(8) . 3_354
C43B C42B C42A 111.9(10) . 3_354
C42A C10B C27B 83.4(18) 3_354 .
C42A C10B C42B 90.54(10) 3_354 .
C27B C10B C42B 120.0 . .
C42A C10B C43A 52.4(14) 3_354 3_354
C27B C10B C43A 31.0(8) . 3_354
C42B C10B C43A 113.0(4) . 3_354
C43A C27B C10B 96.0(19) 3_354 .
C43A C27B C44A 83(2) 3_354 .
C10B C27B C44A 120.0 . .
C43A C27B C27B 104.7(14) 3_354 4_554
C10B C27B C27B 154.2(4) . 4_554
C44A C27B C27B 78.4(9) . 4_554
C43A C27B C42A 63.5(17) 3_354 3_354
C10B C27B C42A 32.5(9) . 3_354
C44A C27B C42A 113.3(8) . 3_354
C27B C27B C42A 160.6(12) 4_554 3_354
C43A C27B C44A 54.0(16) 3_354 3_354
C10B C27B C44A 116.6(6) . 3_354
C44A C27B C44A 28.7(6) . 3_354
C27B C27B C44A 88.3(11) 4_554 3_354
C42A C27B C44A 95.6(7) 3_354 3_354
O7 C1 O6 146.7(10) 6_345 .
O8 C4 O9 141.2(11) . 6_345
O8 C4 C18 113.5(11) . .
O9 C4 C18 105.2(10) 6_345 .
O11 C6 O3 142.2(9) . .
O11 C6 C39 111.0(11) . .
O3 C6 C39 105.0(11) . .
C6 O3 Cu2 115.0(6) . .
C4 O8 Cu1 115.5(7) . .
C1 O6 Cu1 108.5(6) . .
C1 O7 Cu1 112.2(7) 6_345 .
C4 O9 Cu1 111.2(6) 6_345 .
C6 O11 Cu2 111.5(6) . 2_455
C52A C51A C56A 120.0 . .
C53A C52A C51A 120.0 . .
C53A C52A C30 118.5(8) . .
C51A C52A C30 119.1(8) . .
C52A C53A C54A 120.0 . .
C53A C54A C55A 120.0 . .
C56A C55A C54A 120.0 . .
C56A C55A C60A 120.0 . .
C54A C55A C60A 120.0 . .
C57A C56A C55A 120.0 . .
C57A C56A C51A 120.0 . .
C55A C56A C51A 120.0 . .
C56A C57A C58A 120.0 . .
C59A C58A C57A 120.0 . .
C59A C58A C25 122.8(8) . .
C57A C58A C25 114.8(7) . .
C60A C59A C58A 120.0 . .
C60A C59A O13A 116.7(9) . .
C58A C59A O13A 123.3(9) . .
C59A C60A C55A 120.0 . .
C59A C60A C60A 117.4(6) . 2_355
C55A C60A C60A 122.3(5) . 2_355
O14A P1A O14A 127.5(15) . 2_355
O14A P1A O13A 97.7(7) . 2_355
O14A P1A O13A 115.5(7) 2_355 2_355
O14A P1A O13A 115.5(7) . .
O14A P1A O13A 97.7(7) 2_355 .
O13A P1A O13A 100.5(9) 2_355 .
C59A O13A P1A 117.0(10) . .
C52B C51B C56B 120.0 . .
C51B C52B C53B 120.0 . .
C51B C52B C30 112.8(7) . .
C53B C52B C30 124.0(7) . .
C54B C53B C52B 120.0 . .
C54B C53B O14B 122.0(9) . .
C52B C53B O14B 117.9(9) . .
C53B C54B C55B 120.0 . .
C53B C54B C54B 111.4(7) . 2_355
C55B C54B C54B 126.4(3) . 2_355
C56B C55B C54B 120.0 . .
C56B C55B C60B 120.0 . .
C54B C55B C60B 120.0 . .
C57B C56B C55B 120.0 . .
C57B C56B C51B 120.0 . .
C55B C56B C51B 120.0 . .
C56B C57B C58B 120.0 . .
C59B C58B C57B 120.0 . .
C59B C58B C25 118.1(9) . .
C57B C58B C25 118.6(9) . .
C58B C59B C60B 120.0 . .
C59B C60B C55B 120.0 . .
O13B P2B O13B 127.5(13) 2_355 .
O13B P2B O14B 114.2(6) 2_355 2_355
O13B P2B O14B 96.7(6) . 2_355
O13B P2B O14B 96.7(6) 2_355 .
O13B P2B O14B 114.2(6) . .
O14B P2B O14B 106.9(11) 2_355 .
P2B O14B C53B 113.2(9) . .

loop_
_geom_bond_atom_site_label_1
_geom_bond_atom_site_label_2
_geom_bond_distance
_geom_bond_site_symmetry_2
C2 C3 1.3900 .
C2 C8 1.3900 .
C3 C7 1.3900 .
C7 C9 1.3900 .
C9 C23 1.3900 .
C9 C10A 1.671(15) .
C23 C8 1.3900 .
Cu1 O6 1.867(5) .
Cu1 O7 1.904(6) .
Cu1 O9 1.921(6) .
Cu1 O8 2.018(6) .
Cu1 O17 2.186(5) .
Cu1 Cu1 2.638(3) 6_345
C39 C40 1.3900 .
C39 C29 1.3900 .
C39 C6 1.638(9) .
C40 C31 1.3900 .
C31 C30 1.3900 .
C30 C41 1.3900 .
C30 C52A 1.600(9) .
C30 C52B 1.852(11) .
C41 C29 1.3900 .
Cu2 O3 1.897(6) 3_455
Cu2 O3 1.897(6) .
Cu2 O11 1.993(6) 4
Cu2 O11 1.993(6) 2_455
Cu2 O12 2.103(7) .
Cu2 Cu2 2.654(4) 2_455
C18 C5 1.3900 .
C18 C24 1.3900 .
C18 C4 1.640(10) .
C5 C19 1.3900 .
C19 C25 1.3900 .
C25 C20 1.3900 .
C25 C58B 1.528(10) .
C25 C58A 1.699(9) .
C20 C24 1.3900 .
P3 O19 1.61(2) .
P3 O19 1.61(2) 2_355
P3 O18 1.85(2) .
P3 O18 1.85(2) 2_355
O18 C42A 1.31(3) .
C27A C43B 0.63(3) 3_354
C27A C10A 1.3900 .
C27A C44B 1.3900 .
C27A C44B 1.48(2) 3_354
C10A C42B 0.70(3) 3_354
C10A C43B 1.50(3) 3_354
C10A C42A 1.3900 .
C42A C10B 0.83(3) 3_354
C42A C43A 1.3900 .
C42A C42B 1.626(14) 3_354
C42A C27B 1.53(3) 3_354
C43A C27B 0.90(2) 3_354
C43A C44A 1.3900 .
C43A C44A 1.56(2) 3_354
C43A C43A 1.66(2) 2_355
C43A C10B 1.73(3) 3_354
C44A C44A 0.830(16) 3_354
C44A C44B 1.3900 .
C44A C27B 1.3900 .
C44A C43A 1.56(3) 3_354
C44A C44B 1.584(9) 3_354
C44A C27B 1.71(3) 3_354
C44B C44B 0.697(19) 3_354
C44B C43B 1.3900 .
C44B C27A 1.48(2) 3_354
C44B C44A 1.584(8) 3_354
C43B C27A 0.63(3) 3_354
C43B C10A 1.50(2) 3_354
C43B C42B 1.3900 .
C42B C10A 0.70(3) 3_354
C42B C10B 1.3900 .
C42B C42A 1.626(11) 3_354
C10B C42A 0.83(2) 3_354
C10B C27B 1.3900 .
C10B C43A 1.73(3) 3_354
C27B C43A 0.90(2) 3_354
C27B C27B 2.42(4) 4_554
C27B C42A 1.53(2) 3_354
C27B C44A 1.71(2) 3_354
C1 O7 1.156(11) 6_345
C1 O6 1.308(11) .
C4 O8 1.170(11) .
C4 O9 1.327(11) 6_345
C6 O11 1.202(11) .
C6 O3 1.247(11) .
O7 C1 1.156(11) 6_345
O9 C4 1.327(11) 6_345
O11 Cu2 1.993(6) 2_455
C51A C52A 1.3900 .
C51A C56A 1.3900 .
C52A C53A 1.3900 .
C53A C54A 1.3900 .
C54A C55A 1.3900 .
C55A C56A 1.3900 .
C55A C60A 1.3900 .
C56A C57A 1.3900 .
C57A C58A 1.3900 .
C58A C59A 1.3900 .
C59A C60A 1.3900 .
C59A O13A 1.363(13) .
C60A C60A 1.567(15) 2_355
P1A O14A 1.387(14) .
P1A O14A 1.387(14) 2_355
P1A O13A 1.648(11) 2_355
P1A O13A 1.648(11) .
C51B C52B 1.3900 .
C51B C56B 1.3900 .
C52B C53B 1.3900 .
C53B C54B 1.3900 .
C53B O14B 1.498(12) .
C54B C55B 1.3900 .
C54B C54B 1.544(15) 2_355
C55B C56B 1.3900 .
C55B C60B 1.3900 .
C56B C57B 1.3900 .
C57B C58B 1.3900 .
C58B C59B 1.3900 .
C59B C60B 1.3900 .
P2B O13B 1.426(12) 2_355
P2B O13B 1.426(12) .
P2B O14B 1.526(12) 2_355
P2B O14B 1.526(12) .
